data_7701944
loop_
_publ_author_name
'Xing, Wen-Hao'
'Wang, Naizheng'
'Guo, Yangwu'
'Li, Zhuang'
'Tang, Jian'
'Kang, Kaijin'
'Yin, Wenlong'
'Lin, Zheshuai'
'Yao, Jiyong'
'Bin, Kang'

_publ_section_title
;
 Two rare-earth-based quaternary chalcogenides EuCdGeQ4 (Q = S, Se) with
 strong second-harmonic generation
;
_journal_name_full 'Dalton Transactions'
_journal_paper_doi 10.1039/C9DT03755A
_journal_year 2019
_chemical_formula_moiety '0.25(Cd4 Eu4 Ge4 S16)'
_chemical_formula_sum 'Cd Eu Ge S4'
_chemical_formula_weight 465.19
_space_group_crystal_system orthorhombic
_space_group_IT_number 40
_space_group_name_Hall 'A 2 -2a'
_space_group_name_H-M_alt 'A m a 2'
_audit_creation_date 2019-05-21
_audit_creation_method
;
Olex2 1.2
(compiled 2018.05.29 svn.r3508 for OlexSys, GUI svn.r5506)
;
_audit_update_record
;
2019-08-16 deposited with the CCDC.	2019-11-14 downloaded from the CCDC.
;
_cell_angle_alpha 90
_cell_angle_beta 90
_cell_angle_gamma 90
_cell_formula_units_Z 4
_cell_length_a 10.2731(4)
_cell_length_b 10.1827(4)
_cell_length_c 6.4354(3)
_cell_measurement_reflns_used 4583
_cell_measurement_temperature 293
_cell_measurement_theta_max 32.66
_cell_measurement_theta_min 3.75
_cell_volume 673.19(5)
_computing_cell_refinement 'SAINT v8.37A (Bruker, 2015)'
_computing_data_reduction 'SAINT v8.37A (Bruker, 2015)'
_computing_molecular_graphics 'Olex2 (Dolomanov et al., 2009)'
_computing_publication_material 'Olex2 (Dolomanov et al., 2009)'
_computing_structure_refinement 'ShelXL (Sheldrick, 2015)'
_diffrn_ambient_temperature 293
_diffrn_measured_fraction_theta_full 0.997
_diffrn_measured_fraction_theta_max 0.997
_diffrn_measurement_device_type 'CCD area detector'
_diffrn_measurement_method 'phi and omega scans'
_diffrn_radiation_monochromator graphite
_diffrn_radiation_type MoK\a
_diffrn_radiation_wavelength 0.71073
_diffrn_reflns_av_R_equivalents 0.0261
_diffrn_reflns_av_unetI/netI 0.0209
_diffrn_reflns_Laue_measured_fraction_full 0.997
_diffrn_reflns_Laue_measured_fraction_max 0.997
_diffrn_reflns_limit_h_max 15
_diffrn_reflns_limit_h_min -15
_diffrn_reflns_limit_k_max 15
_diffrn_reflns_limit_k_min -15
_diffrn_reflns_limit_l_max 9
_diffrn_reflns_limit_l_min -9
_diffrn_reflns_number 9674
_diffrn_reflns_point_group_measured_fraction_full 0.998
_diffrn_reflns_point_group_measured_fraction_max 0.999
_diffrn_reflns_theta_full 25.242
_diffrn_reflns_theta_max 33.222
_diffrn_reflns_theta_min 3.745
_exptl_absorpt_coefficient_mu 17.878
_exptl_absorpt_correction_T_max 1
_exptl_absorpt_correction_T_min 0.721253
_exptl_absorpt_correction_type multi-scan
_exptl_absorpt_process_details
;
SAD V2.05 (?, 2016) was used for absorption correction.
R(int) was 0.0872 before and 0.0291 after correction.
The Ratio of minimum to maximum transmission is 0.7213.
The \l/2 correction factor is 0.0015.
;
_exptl_crystal_colour yellow
_exptl_crystal_colour_primary yellow
_exptl_crystal_density_diffrn 4.590
_exptl_crystal_description IRREGULAR
_exptl_crystal_F_000 828
_exptl_crystal_recrystallization_method 'From the Melt'
_exptl_crystal_size_max 0.084
_exptl_crystal_size_mid 0.071
_exptl_crystal_size_min 0.053
_refine_diff_density_max 2.678
_refine_diff_density_min -1.735
_refine_diff_density_rms 0.213
_refine_ls_abs_structure_details
;
 Refined as an inversion twin.
;
_refine_ls_abs_structure_Flack 0.107(17)
_refine_ls_extinction_method none
_refine_ls_goodness_of_fit_ref 1.125
_refine_ls_hydrogen_treatment undef
_refine_ls_matrix_type full
_refine_ls_number_parameters 40
_refine_ls_number_reflns 1343
_refine_ls_number_restraints 1
_refine_ls_restrained_S_all 1.124
_refine_ls_R_factor_all 0.0223
_refine_ls_R_factor_gt 0.0214
_refine_ls_shift/su_max 0.000
_refine_ls_shift/su_mean 0.000
_refine_ls_structure_factor_coef Fsqd
_refine_ls_weighting_details
;
 w=1/[\s^2^(Fo^2^)+(0.0243P)^2^+0.4941P]
 where P=(Fo^2^+2Fc^2^)/3
;
_refine_ls_weighting_scheme calc
_refine_ls_wR_factor_gt 0.0470
_refine_ls_wR_factor_ref 0.0474
_reflns_Friedel_coverage 0.865
_reflns_Friedel_fraction_full 1.000
_reflns_Friedel_fraction_max 1.000
_reflns_number_gt 1306
_reflns_number_total 1343
_reflns_threshold_expression 'I > 2\s(I)'
_cod_data_source_file c9dt03755a2.cif
_cod_data_source_block ama2
_cod_database_code 7701944
_shelxl_version_number 2013-2
_shelx_space_group_comment
;
The symmetry employed for this shelxl refinement is uniquely defined
by the following loop, which should always be used as a source of
symmetry information in preference to the above space-group names.
They are only intended as comments.
;
_olex2_refinement_description
;
1. Twinned data refinement
 Scales: 0.893(17)
 0.107(17)
;
_olex2_submission_special_instructions 'No special instructions were received'

loop_
_space_group_symop_operation_xyz
'x, y, z'
'-x, -y, z'
'x+1/2, -y, z'
'-x+1/2, y, z'
'x, y+1/2, z+1/2'
'-x, -y+1/2, z+1/2'
'x+1/2, -y+1/2, z+1/2'
'-x+1/2, y+1/2, z+1/2'

loop_
_atom_site_label
_atom_site_type_symbol
_atom_site_fract_x
_atom_site_fract_y
_atom_site_fract_z
_atom_site_U_iso_or_equiv
_atom_site_adp_type
_atom_site_occupancy
_atom_site_site_symmetry_order
_atom_site_calc_flag
_atom_site_refinement_flags_posn
_atom_site_refinement_flags_adp
_atom_site_refinement_flags_occupancy
Eu Eu 0.0000 0.0000 0.00000(8) 0.01423(10) Uani 1 2 d S T P
Ge Ge 0.2500 0.28282(7) 0.01136(13) 0.01071(14) Uani 1 2 d S T P
Cd Cd 0.2500 0.17015(7) 0.55383(10) 0.02387(15) Uani 1 2 d S T P
S1 S 0.07814(12) -0.22806(15) 0.3016(2) 0.0143(3) Uani 1 1 d . . .
S2 S 0.2500 0.09496(19) 0.1924(3) 0.0117(3) Uani 1 2 d S T P
S3 S 0.2500 0.43811(19) 0.2471(3) 0.0147(4) Uani 1 2 d S T P

loop_
_atom_site_aniso_label
_atom_site_aniso_U_11
_atom_site_aniso_U_22
_atom_site_aniso_U_33
_atom_site_aniso_U_23
_atom_site_aniso_U_13
_atom_site_aniso_U_12
Eu 0.01275(14) 0.01378(15) 0.01615(18) 0.000 0.000 -0.00150(11)
Ge 0.0118(3) 0.0115(3) 0.0088(3) 0.0003(4) 0.000 0.000
Cd 0.0331(3) 0.0268(3) 0.0117(3) -0.0066(2) 0.000 0.000
S1 0.0139(5) 0.0154(6) 0.0137(6) 0.0022(4) -0.0030(4) 0.0003(5)
S2 0.0136(7) 0.0129(8) 0.0086(7) -0.0011(6) 0.000 0.000
S3 0.0170(9) 0.0149(9) 0.0121(9) -0.0055(7) 0.000 0.000

loop_
_atom_type_symbol
_atom_type_description
_atom_type_scat_dispersion_real
_atom_type_scat_dispersion_imag
_atom_type_scat_source
S S 0.1246 0.1234 'International Tables Vol C Tables 4.2.6.8 and 6.1.1.4'
Ge Ge 0.1547 1.8001 'International Tables Vol C Tables 4.2.6.8 and 6.1.1.4'
Cd Cd -0.8075 1.2024 'International Tables Vol C Tables 4.2.6.8 and 6.1.1.4'
Eu Eu -0.1578 3.6682 'International Tables Vol C Tables 4.2.6.8 and 6.1.1.4'

loop_
_geom_angle_atom_site_label_1
_geom_angle_atom_site_label_2
_geom_angle_atom_site_label_3
_geom_angle
_geom_angle_site_symmetry_1
_geom_angle_site_symmetry_3
S1 Eu S1 103.38(6) 2 .
S1 Eu S1 146.82(5) . 5_554
S1 Eu S1 70.424(18) 2 5_554
S1 Eu S1 132.24(6) 6_544 5_554
S1 Eu S1 70.424(18) . 6_544
S1 Eu S1 146.82(5) 2 6_544
S2 Eu S1 76.38(5) 2 2
S2 Eu S1 74.07(4) 2 .
S2 Eu S1 70.56(4) 2 6_544
S2 Eu S1 76.38(5) . .
S2 Eu S1 74.07(4) . 2
S2 Eu S1 70.56(4) . 5_554
S2 Eu S1 131.74(4) 2 5_554
S2 Eu S1 131.74(4) . 6_544
S2 Eu S2 131.44(7) . 2
S2 Eu S3 148.86(5) 2 5_544
S2 Eu S3 64.86(4) . 5_544
S2 Eu S3 64.86(4) 2 6_554
S2 Eu S3 148.86(5) . 6_554
S3 Eu S1 75.85(5) 6_554 6_544
S3 Eu S1 79.64(4) 6_554 5_554
S3 Eu S1 75.85(5) 5_544 5_554
S3 Eu S1 87.84(4) 5_544 .
S3 Eu S1 79.64(4) 5_544 6_544
S3 Eu S1 133.43(4) 6_554 .
S3 Eu S1 87.84(4) 6_554 2
S3 Eu S1 133.43(4) 5_544 2
S3 Eu S3 116.78(6) 6_554 5_544
S1 Ge Cd 54.32(4) 8_554 1_554
S1 Ge Cd 54.32(4) 5_554 1_554
S1 Ge S1 105.02(8) 5_554 8_554
S1 Ge S2 105.84(5) 8_554 .
S1 Ge S2 105.84(5) 5_554 .
S2 Ge Cd 100.05(5) . 1_554
S3 Ge Cd 155.10(6) . 1_554
S3 Ge S1 117.12(5) . 5_554
S3 Ge S1 117.12(5) . 8_554
S3 Ge S2 104.85(8) . .
S1 Cd Ge 44.14(3) 5 1_556
S1 Cd Ge 44.14(3) 8 1_556
S1 Cd S1 85.74(6) 8 5
S1 Cd S3 93.85(5) 5 5_545
S1 Cd S3 93.85(5) 8 5_545
S2 Cd Ge 176.93(6) . 1_556
S2 Cd S1 135.12(3) . 8
S2 Cd S1 135.12(3) . 5
S2 Cd S3 99.54(7) . 5_545
S3 Cd Ge 83.53(5) 5_545 1_556
Eu S1 Eu 146.82(5) . 5_545
Ge S1 Eu 90.01(5) 5_545 5_545
Ge S1 Eu 122.85(6) 5_545 .
Ge S1 Cd 81.54(5) 5_545 5_544
Cd S1 Eu 95.14(4) 5_544 .
Cd S1 Eu 94.09(5) 5_544 5_545
Eu S2 Eu 117.10(6) . 3
Ge S2 Eu 93.47(5) . 3
Ge S2 Eu 93.47(5) . .
Ge S2 Cd 103.12(8) . .
Cd S2 Eu 119.41(4) . .
Cd S2 Eu 119.41(4) . 3
Eu S3 Eu 111.61(6) 7 5
Ge S3 Eu 120.62(4) . 5
Ge S3 Eu 120.62(4) . 7
Ge S3 Cd 108.42(8) . 5_554
Cd S3 Eu 93.70(4) 5_554 5
Cd S3 Eu 93.70(4) 5_554 7

loop_
_geom_bond_atom_site_label_1
_geom_bond_atom_site_label_2
_geom_bond_distance
_geom_bond_site_symmetry_2
Eu S1 3.1530(15) 6_544
Eu S1 3.1314(15) .
Eu S1 3.1314(15) 2
Eu S1 3.1530(15) 5_554
Eu S2 3.0106(10) 2
Eu S2 3.0106(10) .
Eu S3 3.1051(11) 6_554
Eu S3 3.1051(11) 5_544
Ge Cd 3.1600(11) 1_554
Ge S1 2.2250(14) 5_554
Ge S1 2.2250(14) 8_554
Ge S2 2.240(2) .
Ge S3 2.191(2) .
Cd Ge 3.1600(11) 1_556
Cd S1 2.5951(15) 5
Cd S1 2.5951(15) 8
Cd S2 2.449(2) .
Cd S3 2.670(2) 5_545
S1 Eu 3.1530(15) 5_545
S1 Ge 2.2250(14) 5_545
S1 Cd 2.5951(15) 5_544
S2 Eu 3.0106(10) 3
S3 Eu 3.1051(11) 5
S3 Eu 3.1051(11) 7
S3 Cd 2.670(2) 5_554

loop_
_twin_individual_id
_twin_individual_mass_fraction_refined
1 0.893(17)
2 0.107(17)
